data_2104350
loop_
_publ_author_name
'Howard, Judith A. K.'
'Mahon, Mary F.'
'Raithby, Paul R.'
'Sparkes, Hazel A.'

_publ_section_title
;
 <i>Trans</i>-cinnamic acid and coumarin-3-carboxylic acid:
 experimental charge-density studies to shed light on [2+2]
 cycloaddition reactions
;
_journal_issue 2
_journal_name_full 'Acta Crystallographica Section B'
_journal_page_first 230
_journal_page_last 237
_journal_paper_doi 10.1107/S0108768109001566
_journal_volume 65
_journal_year 2009
_chemical_formula_moiety 'C9 H8 O2'
_chemical_formula_sum 'C9 H8 O2'
_chemical_formula_weight 148.15
_chemical_name_common 'trans-cinnamic acid'
_space_group_IT_number 14
_symmetry_cell_setting monoclinic
_symmetry_space_group_name_Hall '-P 2yn'
_symmetry_space_group_name_H-M 'P 1 21/n 1'
_atom_type_scat_source 'International Tables Vol C Tables 4.2.6.8 and 6.1.1.4'
_cell_angle_alpha 90.0
_cell_angle_beta 96.2960(10)
_cell_angle_gamma 90.0
_cell_formula_units_Z 4
_cell_length_a 5.55040(10)
_cell_length_b 17.54270(10)
_cell_length_c 7.71610(10)
_cell_measurement_reflns_used 38572
_cell_measurement_temperature 100(2)
_cell_measurement_theta_max 49.2615
_cell_measurement_theta_min 2.3190
_cell_volume 746.778(17)
_computing_cell_refinement
;
CrysAlisPro, Oxford Diffraction Ltd.,
Version 1.171.33.5 (release 18-04-2008 CrysAlis171 .NET)
(compiled Apr 18 2008,18:17:43)
;
_computing_data_collection
;
CrysAlisPro, Oxford Diffraction Ltd.,
Version 1.171.33.5 (release 18-04-2008 CrysAlis171 .NET)
(compiled Apr 18 2008,18:17:43)
;
_computing_data_reduction
;
CrysAlisPro, Oxford Diffraction Ltd.,
Version 1.171.33.5 (release 18-04-2008 CrysAlis171 .NET)
(compiled Apr 18 2008,18:17:43)
;
_computing_molecular_graphics 'Volkov et al, (2006)'
_computing_publication_material 'Volkov et al, (2006)'
_computing_structure_refinement 'Volkov et al, (2006)'
_computing_structure_solution 'SHELXS-97 (Sheldrick, 1990)'
_diffrn_ambient_temperature 100(2)
_diffrn_detector_area_resol_mean 10.3317
_diffrn_measured_fraction_theta_full 0.990
_diffrn_measured_fraction_theta_max 0.990
_diffrn_measurement_device_type 'Goniometer Xcalibur, detector: Atlas (Gemini ultra Mo)'
_diffrn_measurement_method \w
_diffrn_radiation_monochromator graphite
_diffrn_radiation_source 'Enhance (Mo) X-ray Source'
_diffrn_radiation_type MoK\a
_diffrn_radiation_wavelength 0.71073
_diffrn_reflns_av_R_equivalents 0.0227
_diffrn_reflns_limit_h_max 9
_diffrn_reflns_limit_h_min -11
_diffrn_reflns_limit_k_max 34
_diffrn_reflns_limit_k_min -35
_diffrn_reflns_limit_l_max 15
_diffrn_reflns_limit_l_min -15
_diffrn_reflns_number 70528
_diffrn_reflns_theta_full 46.470
_diffrn_reflns_theta_max 46.470
_diffrn_reflns_theta_min 2.3190
_exptl_absorpt_coefficient_mu 0.093
_exptl_absorpt_correction_T_max 0.990
_exptl_absorpt_correction_T_min 0.911
_exptl_absorpt_correction_type multi-scan
_exptl_absorpt_process_details
;
        CrysAlis RED, Oxford Diffraction Ltd.,
        Version 1.171.33.5 (release 18-04-2008 CrysAlis171 .NET)
        (compiled Apr 18 2008,18:17:43)
        Empirical absorption correction using spherical harmonics,
 implemented in SCALE3 ABSPACK scaling algorithm.
;
_exptl_crystal_colour colourless
_exptl_crystal_density_diffrn 1.318
_exptl_crystal_density_method 'not measured'
_exptl_crystal_description block
_exptl_crystal_F_000 312
_exptl_crystal_size_max 0.572
_exptl_crystal_size_mid 0.357
_exptl_crystal_size_min 0.103
_refine_diff_density_max 0.128
_refine_diff_density_min -0.126
_refine_ls_extinction_method none
_refine_ls_goodness_of_fit_ref 1.741
_refine_ls_hydrogen_treatment refU
_refine_ls_matrix_type full
_refine_ls_number_parameters 295
_refine_ls_number_reflns 4859
_refine_ls_number_restraints 0
_refine_ls_R_factor_all 0.038
_refine_ls_R_factor_gt 0.018
_refine_ls_shift/su_max 0
_refine_ls_structure_factor_coef F
_refine_ls_weighting_details
;
calc w1 = 1/[s^2^(Fo)]
;
_refine_ls_weighting_scheme calc
_refine_ls_wR_factor_ref 0.014
_reflns_number_gt 4859
_reflns_number_total 6591
_reflns_threshold_expression 'I >3 \s(I)'
_cod_data_source_file so5021.cif
_cod_data_source_block 1a
_cod_original_cell_volume 746.78(2)
_cod_original_sg_symbol_H-M 'P 21/n'
_cod_database_code 2104350
_cod_database_fobs_code 2104350

loop_
_symmetry_equiv_pos_as_xyz
'x, y, z'
'-x+1/2, y+1/2, -z+1/2'
'-x, -y, -z'
'x+1/2, -y+1/2, z+1/2'

loop_
_atom_site_aniso_label
_atom_site_aniso_U_11
_atom_site_aniso_U_22
_atom_site_aniso_U_33
_atom_site_aniso_U_12
_atom_site_aniso_U_13
_atom_site_aniso_U_23
O(1) 0.02249(14) 0.03106(15) 0.01370(11) -0.00881(12) 0.00264(10) -0.00048(10)
O(2) 0.01632(12) 0.03081(14) 0.01686(10) -0.00703(11) 0.00132(9) -0.00244(10)
C(1) 0.01862(10) 0.02038(9) 0.01571(9) -0.00558(8) 0.00264(8) -0.00201(7)
C(2) 0.02602(13) 0.02506(11) 0.01650(9) -0.00874(10) 0.00237(9) -0.00422(8)
C(3) 0.02465(13) 0.02234(11) 0.02113(10) -0.00771(9) -0.00098(10) -0.00361(9)
C(4) 0.01763(11) 0.02044(10) 0.02434(11) -0.00563(8) -0.00030(9) 0.00010(9)
C(5) 0.01480(9) 0.01875(9) 0.01960(9) -0.00248(8) 0.00183(8) 0.00148(8)
C(6) 0.01417(9) 0.01494(8) 0.01537(8) -0.00119(7) 0.00151(7) -0.00013(7)
C(7) 0.01570(9) 0.01803(9) 0.01444(8) -0.00178(7) 0.00107(7) 0.00037(7)
C(8) 0.01544(9) 0.01899(9) 0.01456(8) -0.00209(8) 0.00159(7) -0.00100(7)
C(9) 0.01513(10) 0.01985(9) 0.01421(8) -0.00228(8) 0.00106(7) -0.00031(7)
H(1A) 0.037515 0.051737 0.021435 -0.002839 0.001308 -0.014456
H(1) 0.03357 0.04322 0.029741 -0.004083 0.00739 -0.017817
H(2) 0.046617 0.058975 0.023448 -0.005678 0.0077 -0.02197
H(3) 0.040804 0.047255 0.030753 -0.007344 -0.00534 -0.015975
H(4) 0.040024 0.043308 0.041776 -0.001222 0.001428 -0.01691
H(5) 0.02995 0.047221 0.028783 0.001654 0.00817 -0.01242
H(7) 0.027602 0.042709 0.023682 0.00213 0.008611 -0.008558
H(8) 0.032889 0.043891 0.024479 -0.003164 0.010216 -0.008228

loop_
_atom_site_label
_atom_site_fract_x
_atom_site_fract_y
_atom_site_fract_z
_atom_site_U_iso_or_equiv
_atom_site_occupancy
O(1) 0.26803(7) 0.04975(2) 0.58236(4) 0.022 1
O(2) -0.05071(7) 0.00677(2) 0.71005(4) 0.021 1
C(1) 0.53321(5) 0.119200(14) 1.22626(3) 0.018 1
C(2) 0.66266(6) 0.148390(16) 1.37622(3) 0.023 1
C(3) 0.87407(6) 0.190256(16) 1.36564(4) 0.023 1
C(4) 0.95498(5) 0.203295(15) 1.20338(4) 0.021 1
C(5) 0.82592(5) 0.174013(14) 1.05311(3) 0.018 1
C(6) 0.61359(4) 0.131561(12) 1.06228(3) 0.015 1
C(7) 0.48321(5) 0.102155(13) 0.90102(3) 0.016 1
C(8) 0.27040(5) 0.064820(14) 0.88698(3) 0.016 1
C(9) 0.15126(5) 0.038215(14) 0.71843(3) 0.016 1
H(1A) 0.174598 0.027214 0.47475 0.037 1
H(1) 0.373282 0.085046 1.235688 0.035 1
H(2) 0.598173 0.138129 1.501213 0.043 1
H(3) 0.975137 0.212849 1.481918 0.04 1
H(4) 1.117938 0.23573 1.192203 0.042 1
H(5) 0.89459 0.184165 0.929506 0.035 1
H(7) 0.570981 0.113595 0.785568 0.031 1
H(8) 0.179864 0.054076 1.001513 0.033 1

loop_
_geom_angle_atom_site_label_1
_geom_angle_atom_site_label_2
_geom_angle_atom_site_label_3
_geom_angle_site_symmetry_1
_geom_angle_site_symmetry_2
_geom_angle_site_symmetry_3
_geom_angle
_geom_angle_publ_flag
C(9) O(1) H(1A) . . . 110.14 no
C(2) C(1) C(6) . . . 120.44(2) yes
C(2) C(1) H(1) . . . 120.10 no
C(6) C(1) H(1) . . . 119.42 no
C(1) C(2) C(3) . . . 120.43(3) yes
C(1) C(2) H(2) . . . 119.34 no
C(3) C(2) H(2) . . . 120.24 no
C(2) C(3) C(4) . . . 119.66(3) yes
C(2) C(3) H(3) . . . 120.56 no
C(4) C(3) H(3) . . . 119.77 no
C(3) C(4) C(5) . . . 120.01(2) yes
C(3) C(4) H(4) . . . 120.87 no
C(5) C(4) H(4) . . . 119.12 no
C(4) C(5) C(6) . . . 120.81(2) yes
C(4) C(5) H(5) . . . 118.38 no
C(6) C(5) H(5) . . . 120.80 no
C(1) C(6) C(5) . . . 118.64(2) yes
C(1) C(6) C(7) . . . 122.39(2) yes
C(5) C(6) C(7) . . . 118.97(2) yes
C(6) C(7) C(8) . . . 126.05(2) yes
C(6) C(7) H(7) . . . 114.22 no
C(8) C(7) H(7) . . . 119.72 no
C(7) C(8) C(9) . . . 122.16(2) yes
C(7) C(8) H(8) . . . 120.17 no
C(9) C(8) H(8) . . . 117.67 no
O(1) C(9) O(2) . . . 123.32(3) yes
O(1) C(9) C(8) . . . 116.54(3) yes
O(2) C(9) C(8) . . . 120.15(2) yes

loop_
_geom_bond_atom_site_label_1
_geom_bond_atom_site_label_2
_geom_bond_site_symmetry_1
_geom_bond_site_symmetry_2
_geom_bond_distance
_geom_bond_publ_flag
O(1) C(9) . . 1.3087(4) yes
O(1) H(1A) . . 1.0100 no
O(2) C(9) . . 1.2447(4) yes
C(1) C(2) . . 1.3911(3) yes
C(1) C(6) . . 1.4038(3) yes
C(1) H(1) . . 1.0800 no
C(2) C(3) . . 1.3943(4) yes
C(2) H(2) . . 1.0800 no
C(3) C(4) . . 1.3946(4) yes
C(3) H(3) . . 1.0800 no
C(4) C(5) . . 1.3926(4) yes
C(4) H(4) . . 1.0800 no
C(5) C(6) . . 1.4024(3) yes
C(5) H(5) . . 1.0800 no
C(6) C(7) . . 1.4630(3) yes
C(7) C(8) . . 1.3446(3) yes
C(7) H(7) . . 1.0800 no
C(8) C(9) . . 1.4690(3) yes
C(8) H(8) . . 1.0800 no

loop_
_geom_torsion_atom_site_label_1
_geom_torsion_atom_site_label_2
_geom_torsion_atom_site_label_3
_geom_torsion_atom_site_label_4
_geom_torsion_site_symmetry_1
_geom_torsion_site_symmetry_2
_geom_torsion_site_symmetry_3
_geom_torsion_site_symmetry_4
_geom_torsion
_geom_torsion_publ_flag
H(1A) O(1) C(9) O(2) . . . . -2.92 yes
H(1A) O(1) C(9) C(8) . . . . 177.31 yes
C(6) C(1) C(2) C(3) . . . . -0.05(3) yes
C(2) C(1) C(6) C(5) . . . . -0.20(2) yes
C(2) C(1) C(6) C(7) . . . . -179.85(4) yes
C(6) C(1) C(2) H(2) . . . . -179.82 yes
H(1) C(1) C(2) C(3) . . . . 177.72 yes
H(1) C(1) C(2) H(2) . . . . -2.05 yes
H(1) C(1) C(6) C(5) . . . . -177.99 yes
H(1) C(1) C(6) C(7) . . . . 2.36 yes
C(1) C(2) C(3) C(4) . . . . 0.43(3) yes
C(1) C(2) C(3) H(3) . . . . -179.84 yes
H(2) C(2) C(3) C(4) . . . . -179.81 yes
H(2) C(2) C(3) H(3) . . . . -0.07 yes
C(2) C(3) C(4) C(5) . . . . -0.54(3) yes
C(2) C(3) C(4) H(4) . . . . 179.80 yes
H(3) C(3) C(4) C(5) . . . . 179.72 yes
H(3) C(3) C(4) H(4) . . . . 0.06 yes
C(3) C(4) C(5) C(6) . . . . 0.28(3) yes
C(3) C(4) C(5) H(5) . . . . -178.93 yes
H(4) C(4) C(5) C(6) . . . . 179.95 yes
H(4) C(4) C(5) H(5) . . . . 0.74 yes
C(4) C(5) C(6) C(1) . . . . 0.09(2) yes
C(4) C(5) C(6) C(7) . . . . 179.75(4) yes
H(5) C(5) C(6) C(1) . . . . 179.28 yes
H(5) C(5) C(6) C(7) . . . . -1.06 yes
C(1) C(6) C(7) C(8) . . . . 4.06(2) yes
C(1) C(6) C(7) H(7) . . . . -177.03 yes
C(5) C(6) C(7) C(8) . . . . -175.58(4) yes
C(5) C(6) C(7) H(7) . . . . 3.32 yes
C(6) C(7) C(8) C(9) . . . . 179.17(4) yes
C(6) C(7) C(8) H(8) . . . . -0.02 yes
H(7) C(7) C(8) C(9) . . . . 0.32 yes
H(7) C(7) C(8) H(8) . . . . -178.87 yes
C(7) C(8) C(9) O(1) . . . . 2.88(3) yes
C(7) C(8) C(9) O(2) . . . . -176.90(4) yes
H(8) C(8) C(9) O(1) . . . . -177.91 yes
H(8) C(8) C(9) O(2) . . . . 2.31 yes

loop_
_cod_related_entry_id
_cod_related_entry_database
_cod_related_entry_code
1 ChemSpider 392447
